data_7150424
loop_
_publ_author_name
'Morrison, Christopher F.'
'Vaters, Jamie P.'
'Miller, David O.'
'Burnell, D. Jean'

_publ_section_title
;
 Facial selectivity in the 4 + 2 reactions of a diene derived from
 carvone
;
_journal_issue 6
_journal_name_full 'Organic &amp;  Biomolecular Chemistry'
_journal_page_first 1160
_journal_paper_doi 10.1039/b516675f
_journal_volume 4
_journal_year 2006
_chemical_formula_moiety 'C22 H28 N4 O Si '
_chemical_formula_sum 'C22 H28 N4 O Si'
_chemical_formula_weight 392.57
_space_group_IT_number 19
_symmetry_cell_setting orthorhombic
_symmetry_Int_Tables_number 19
_symmetry_space_group_name_Hall 'P 2ac 2ab'
_symmetry_space_group_name_H-M 'P 21 21 21'
_audit_creation_date 1999-11-23
_audit_creation_method 'by teXsan for Windows v1.0'
_audit_update_record
;
?
;
_cell_angle_alpha 90
_cell_angle_beta 90.000(1)
_cell_angle_gamma 90
_cell_formula_units_Z 4
_cell_length_a 7.4112(4)
_cell_length_b 15.3453(8)
_cell_length_c 19.811(1)
_cell_measurement_reflns_used 25
_cell_measurement_temperature 193.2
_cell_measurement_theta_max 29.6
_cell_measurement_theta_min 23.8
_cell_volume 2253.0(2)
_computing_cell_refinement 'MSC/AFC Diffractometer Control'
_computing_data_collection 'MSC/AFC Diffractometer Control'
_computing_data_reduction 'teXsan for Windows (MSC, 1997)'
_computing_publication_material 'teXsan for Windows (MSC, 1997)'
_computing_structure_refinement 'teXsan for Windows (MSC, 1997)'
_computing_structure_solution
;
SHELX97 (Sheldrick, 1997)
;
_diffrn_ambient_temperature 193.2
_diffrn_measurement_device 'Rigaku CCD'
_diffrn_measurement_method \w-2\q
_diffrn_orient_matrix_UB_11 0.00000
_diffrn_orient_matrix_UB_12 0.00000
_diffrn_orient_matrix_UB_13 0.00000
_diffrn_orient_matrix_UB_21 0.00000
_diffrn_orient_matrix_UB_22 0.00000
_diffrn_orient_matrix_UB_23 0.00000
_diffrn_orient_matrix_UB_31 0.00000
_diffrn_orient_matrix_UB_32 0.00000
_diffrn_orient_matrix_UB_33 0.00000
_diffrn_radiation_detector 'scintillation counter'
_diffrn_radiation_monochromator graphite
_diffrn_radiation_source 'Rigaku rotating anode'
_diffrn_radiation_type 'Mo K\a'
_diffrn_radiation_wavelength 0.7107
_diffrn_reflns_av_R_equivalents 0.03310
_diffrn_reflns_av_sigmaI/netI 0.076
_diffrn_reflns_limit_h_max 9
_diffrn_reflns_limit_h_min -6
_diffrn_reflns_limit_k_max 19
_diffrn_reflns_limit_k_min -19
_diffrn_reflns_limit_l_max 22
_diffrn_reflns_limit_l_min -24
_diffrn_reflns_number 12262
_diffrn_reflns_reduction_process 'Lp corrections applied'
_diffrn_reflns_theta_max 26.37
_diffrn_reflns_theta_min 1.03
_diffrn_standards_decay_% -1.01
_diffrn_standards_interval_count 150
_diffrn_standards_number 3
_exptl_absorpt_coefficient_mu 0.123
_exptl_absorpt_correction_type none
_exptl_crystal_colour colourless
_exptl_crystal_density_diffrn 1.157
_exptl_crystal_density_meas ?
_exptl_crystal_description fragment
_exptl_crystal_F_000 840.00
_exptl_crystal_size_max 0.50
_exptl_crystal_size_mid 0.40
_exptl_crystal_size_min 0.30
_refine_diff_density_max 0.00
_refine_diff_density_min -0.19
_refine_ls_extinction_coef 0.00000033(8)
_refine_ls_extinction_expression 'equ(3) Acta Cryst.(1968) A24, p213.'
_refine_ls_extinction_method 'Zachariasen (1967)'
_refine_ls_goodness_of_fit_all 1.353
_refine_ls_goodness_of_fit_ref 1.430
_refine_ls_hydrogen_treatment refxyz
_refine_ls_matrix_type full
_refine_ls_number_constraints 0
_refine_ls_number_parameters 338
_refine_ls_number_reflns 2192
_refine_ls_number_restraints 0
_refine_ls_R_factor_all 0.0508
_refine_ls_R_factor_gt 0.0390
_refine_ls_shift/su_max 0.0000
_refine_ls_shift/su_mean 0.0000
_refine_ls_structure_factor_coef F
_refine_ls_weighting_details 'w = 1/[\s^2^(Fo) + 0.00002|Fo|^2^]'
_refine_ls_weighting_scheme sigma
_refine_ls_wR_factor_all 0.0390
_refine_ls_wR_factor_ref 0.0370
_reflns_number_gt 2192
_reflns_number_total 2673
_reflns_threshold_expression I>2.00\s(I)
_cod_data_source_file b516675f.txt
_cod_data_source_block cfm5-18-1
_cod_original_cell_volume 2253.1(2)
_cod_original_sg_symbol_H-M 'P 21 21 21 '
_cod_original_formula_sum 'C22 H28 N4 O Si '
_cod_database_code 7150424

loop_
_symmetry_equiv_pos_as_xyz
' +x, +y, +z'
'1/2-x, -y,1/2+z'
'1/2+x,1/2-y, -z'
' -x,1/2+y,1/2-z'

loop_
_atom_site_label
_atom_site_fract_x
_atom_site_fract_y
_atom_site_fract_z
_atom_site_U_iso_or_equiv
_atom_site_occupancy
_atom_site_refinement_flags
_atom_site_adp_type
_atom_site_calc_flag
_atom_site_calc_attached_atom
Si -0.0175(1) -0.11044(4) 0.36665(3) 0.0324(2) 1.000 . Uani d ?
O -0.0845(2) -0.0972(1) 0.28671(7) 0.0345(5) 1.000 . Uani d ?
N(1) 0.1665(4) 0.0440(2) 0.0710(1) 0.0565(8) 1.000 . Uani d ?
N(2) -0.0471(4) -0.1693(1) -0.0398(1) 0.0582(8) 1.000 . Uani d ?
N(3) -0.2556(3) 0.0625(1) 0.1667(1) 0.0433(7) 1.000 . Uani d ?
N(4) -0.4730(3) -0.1260(1) 0.0410(1) 0.0430(6) 1.000 . Uani d ?
C(1) -0.0390(3) -0.1285(1) 0.2250(1) 0.0274(6) 1.000 . Uani d ?
C(2) 0.1217(3) -0.1301(2) 0.1958(1) 0.0309(7) 1.000 . Uani d ?
C(3) 0.1149(4) -0.1677(2) 0.1249(1) 0.0333(7) 1.000 . Uani d ?
C(4) -0.0041(4) -0.1044(1) 0.0814(1) 0.0314(6) 1.000 . Uani d ?
C(5) -0.1954(3) -0.0944(1) 0.1189(1) 0.0265(6) 1.000 . Uani d ?
C(6) -0.1926(4) -0.1579(2) 0.1813(1) 0.0267(7) 1.000 . Uani d ?
C(7) -0.1656(3) -0.2527(2) 0.1551(1) 0.0297(7) 1.000 . Uani d ?
C(8) 0.0258(4) -0.2582(2) 0.1263(1) 0.0364(7) 1.000 . Uani d ?
C(9) 0.2965(4) -0.0963(2) 0.2235(2) 0.0467(9) 1.000 . Uani d ?
C(10) 0.0895(4) -0.0196(2) 0.0750(1) 0.0389(8) 1.000 . Uani d ?
C(11) -0.0285(4) -0.1402(2) 0.0122(1) 0.0389(7) 1.000 . Uani d ?
C(12) -0.2239(3) -0.0041(2) 0.1452(1) 0.0285(7) 1.000 . Uani d ?
C(13) -0.3501(4) -0.1126(2) 0.0737(1) 0.0325(7) 1.000 . Uani d ?
C(14) -0.2147(4) -0.3158(2) 0.2114(1) 0.0360(8) 1.000 . Uani d ?
C(15) -0.4113(5) -0.3356(2) 0.2176(2) 0.053(1) 1.000 . Uani d ?
C(16) -0.0946(5) -0.3509(2) 0.2527(2) 0.0508(9) 1.000 . Uani d ?
C(17) 0.1324(5) -0.2055(2) 0.3745(2) 0.055(1) 1.000 . Uani d ?
C(18) 0.0990(5) -0.0094(2) 0.3944(2) 0.052(1) 1.000 . Uani d ?
C(19) -0.2340(4) -0.1256(2) 0.4145(1) 0.0404(8) 1.000 . Uani d ?
C(20) -0.3632(6) -0.0511(3) 0.3987(2) 0.075(1) 1.000 . Uani d ?
C(21) -0.3245(6) -0.2102(3) 0.3950(2) 0.074(1) 1.000 . Uani d ?
C(22) -0.1925(6) -0.1251(3) 0.4909(2) 0.071(1) 1.000 . Uani d ?
H(1) 0.238(4) -0.172(1) 0.103(1) 0.039 1.000 . Uiso d ?
H(2) -0.302(3) -0.152(1) 0.202(1) 0.032 1.000 . Uiso d ?
H(3) -0.249(4) -0.259(1) 0.120(1) 0.036 1.000 . Uiso d ?
H(4) 0.023(4) -0.287(1) 0.081(1) 0.043 1.000 . Uiso d ?
H(5) 0.100(4) -0.294(2) 0.153(1) 0.043 1.000 . Uiso d ?
H(6) 0.284(4) -0.065(2) 0.262(2) 0.058 1.000 . Uiso d ?
H(7) 0.368(4) -0.148(2) 0.235(1) 0.058 1.000 . Uiso d ?
H(8) 0.353(4) -0.068(2) 0.190(2) 0.058 1.000 . Uiso d ?
H(9) -0.431(4) -0.365(2) 0.260(2) 0.065 1.000 . Uiso d ?
H(10) -0.476(4) -0.282(2) 0.220(1) 0.065 1.000 . Uiso d ?
H(11) -0.454(4) -0.365(2) 0.176(1) 0.065 1.000 . Uiso d ?
H(12) -0.127(4) -0.385(2) 0.291(1) 0.058 1.000 . Uiso d ?
H(13) 0.034(5) -0.336(2) 0.248(1) 0.058 1.000 . Uiso d ?
H(14) 0.179(4) -0.204(2) 0.413(2) 0.067 1.000 . Uiso d ?
H(15) 0.087(4) -0.259(2) 0.366(2) 0.067 1.000 . Uiso d ?
H(16) 0.245(5) -0.201(2) 0.346(2) 0.067 1.000 . Uiso d ?
H(17) 0.125(4) -0.016(2) 0.442(2) 0.063 1.000 . Uiso d ?
H(18) 0.209(4) 0.002(2) 0.370(2) 0.063 1.000 . Uiso d ?
H(19) 0.019(5) 0.037(2) 0.392(1) 0.063 1.000 . Uiso d ?
H(20) -0.485(6) -0.057(2) 0.425(2) 0.093 1.000 . Uiso d ?
H(21) -0.294(5) 0.006(2) 0.411(2) 0.093 1.000 . Uiso d ?
H(22) -0.378(5) -0.048(2) 0.348(2) 0.093 1.000 . Uiso d ?
H(23) -0.440(5) -0.223(2) 0.423(2) 0.089 1.000 . Uiso d ?
H(24) -0.353(5) -0.220(2) 0.350(2) 0.089 1.000 . Uiso d ?
H(25) -0.251(6) -0.260(2) 0.412(2) 0.089 1.000 . Uiso d ?
H(26) -0.295(5) -0.136(2) 0.513(2) 0.083 1.000 . Uiso d ?
H(27) -0.105(5) -0.185(2) 0.503(2) 0.083 1.000 . Uiso d ?
H(28) -0.134(5) -0.079(2) 0.504(2) 0.083 1.000 . Uiso d ?

loop_
_atom_site_aniso_label
_atom_site_aniso_U_11
_atom_site_aniso_U_22
_atom_site_aniso_U_33
_atom_site_aniso_U_12
_atom_site_aniso_U_13
_atom_site_aniso_U_23
Si 0.0394(4) 0.0337(3) 0.0241(3) 0.0029(3) -0.0038(3) 0.0012(3)
O 0.039(1) 0.044(1) 0.0204(9) 0.0106(8) -0.0017(8) -0.0038(8)
N(1) 0.060(2) 0.049(1) 0.060(2) -0.014(1) 0.013(1) 0.003(1)
N(2) 0.088(2) 0.056(1) 0.031(1) 0.012(1) 0.006(1) -0.006(1)
N(3) 0.049(1) 0.036(1) 0.046(1) 0.001(1) -0.001(1) -0.006(1)
N(4) 0.048(1) 0.048(1) 0.033(1) -0.008(1) -0.010(1) 0.002(1)
C(1) 0.035(1) 0.028(1) 0.020(1) 0.004(1) -0.001(1) -0.002(1)
C(2) 0.029(1) 0.035(1) 0.029(1) 0.004(1) 0.000(1) 0.002(1)
C(3) 0.031(1) 0.039(1) 0.030(1) 0.006(1) 0.007(1) -0.004(1)
C(4) 0.039(1) 0.032(1) 0.023(1) -0.001(1) 0.007(1) -0.002(1)
C(5) 0.029(1) 0.029(1) 0.021(1) -0.003(1) 0.001(1) -0.000(1)
C(6) 0.028(1) 0.029(1) 0.024(1) 0.001(1) 0.003(1) 0.004(1)
C(7) 0.034(1) 0.029(1) 0.027(1) 0.001(1) -0.004(1) 0.000(1)
C(8) 0.047(2) 0.032(1) 0.031(1) 0.006(1) 0.005(1) -0.002(1)
C(9) 0.032(2) 0.062(2) 0.046(2) -0.002(1) 0.000(1) -0.005(2)
C(10) 0.040(2) 0.042(2) 0.034(2) 0.001(1) 0.011(1) -0.001(1)
C(11) 0.052(2) 0.038(1) 0.027(1) 0.003(1) 0.011(1) -0.001(1)
C(12) 0.029(1) 0.033(1) 0.023(1) -0.000(1) 0.003(1) 0.005(1)
C(13) 0.042(2) 0.028(1) 0.027(1) -0.002(1) 0.001(1) 0.005(1)
C(14) 0.049(2) 0.026(1) 0.033(2) -0.000(1) 0.003(1) -0.000(1)
C(15) 0.058(2) 0.048(2) 0.051(2) -0.014(2) 0.003(2) 0.009(2)
C(16) 0.067(2) 0.042(2) 0.043(2) 0.002(2) -0.002(2) 0.014(1)
C(17) 0.056(2) 0.056(2) 0.052(2) 0.018(2) -0.011(2) 0.007(2)
C(18) 0.067(2) 0.053(2) 0.037(2) -0.008(2) -0.007(2) -0.004(2)
C(19) 0.049(2) 0.045(2) 0.028(1) 0.001(1) 0.006(1) 0.006(1)
C(20) 0.068(3) 0.091(3) 0.066(3) 0.032(2) 0.026(2) 0.009(2)
C(21) 0.069(3) 0.076(3) 0.076(3) -0.027(2) 0.023(2) -0.011(2)
C(22) 0.083(3) 0.096(3) 0.032(2) -0.011(2) 0.014(2) 0.008(2)

loop_
_atom_type_symbol
_atom_type_oxidation_number
_atom_type_number_in_cell
_atom_type_scat_dispersion_real
_atom_type_scat_dispersion_imag
_atom_type_scat_source
C 0 88 0.002 0.002
;International Tables for Crystallography
(1992, Vol. C, Table 6.1.1.2)
;
H 0 112 0.000 0.000
;International Tables for Crystallography
(1992, Vol. C, Table 6.1.1.2)
;
N 0 16 0.004 0.003
;International Tables for Crystallography
(1992, Vol. C, Table 6.1.1.2)
;
O 0 4 0.008 0.006
;International Tables for Crystallography
(1992, Vol. C, Table 6.1.1.2)
;
Si 0 4 0.072 0.071
;International Tables for Crystallography
(1992, Vol. C, Tables 4.2.6.8 and 6.1.1.1)
;

loop_
_geom_angle_atom_site_label_1
_geom_angle_atom_site_label_2
_geom_angle_atom_site_label_3
_geom_angle
_geom_angle_site_symmetry_1
_geom_angle_site_symmetry_2
_geom_angle_site_symmetry_3
_geom_angle_publ_flag
O Si C(17) 110.9(2) . . . ?
O Si C(18) 108.5(2) . . . ?
O Si C(19) 103.9(1) . . . ?
C(17) Si C(18) 110.8(2) . . . ?
C(17) Si C(19) 112.0(2) . . . ?
C(18) Si C(19) 110.5(2) . . . ?
Si O C(1) 137.4(2) . . . ?
O C(1) C(2) 128.6(3) . . . ?
O C(1) C(6) 116.0(2) . . . ?
C(2) C(1) C(6) 115.1(2) . . . ?
C(1) C(2) C(3) 112.4(3) . . . ?
C(1) C(2) C(9) 127.7(3) . . . ?
C(3) C(2) C(9) 119.9(3) . . . ?
C(2) C(3) C(4) 106.9(2) . . . ?
C(2) C(3) C(8) 110.0(3) . . . ?
C(2) C(3) H(1) 113(2) . . . no
C(4) C(3) C(8) 109.1(3) . . . ?
C(4) C(3) H(1) 109(2) . . . no
C(8) C(3) H(1) 109(2) . . . no
C(3) C(4) C(5) 107.5(2) . . . ?
C(3) C(4) C(10) 109.2(3) . . . ?
C(3) C(4) C(11) 110.3(2) . . . ?
C(5) C(4) C(10) 111.6(2) . . . ?
C(5) C(4) C(11) 110.7(3) . . . ?
C(10) C(4) C(11) 107.6(2) . . . ?
C(4) C(5) C(6) 107.0(2) . . . ?
C(4) C(5) C(12) 111.9(2) . . . ?
C(4) C(5) C(13) 112.7(2) . . . ?
C(6) C(5) C(12) 107.6(2) . . . ?
C(6) C(5) C(13) 111.6(2) . . . ?
C(12) C(5) C(13) 106.0(2) . . . ?
C(1) C(6) C(5) 106.1(2) . . . ?
C(1) C(6) C(7) 112.0(2) . . . ?
C(1) C(6) H(2) 112(2) . . . no
C(5) C(6) C(7) 108.6(2) . . . ?
C(5) C(6) H(2) 106(2) . . . no
C(7) C(6) H(2) 111(2) . . . no
C(6) C(7) C(8) 107.2(2) . . . ?
C(6) C(7) C(14) 108.7(2) . . . ?
C(6) C(7) H(3) 105(2) . . . no
C(8) C(7) C(14) 117.4(3) . . . ?
C(8) C(7) H(3) 109(2) . . . no
C(14) C(7) H(3) 109(2) . . . no
C(3) C(8) C(7) 110.7(2) . . . ?
C(3) C(8) H(4) 113(2) . . . no
C(3) C(8) H(5) 106(2) . . . no
C(7) C(8) H(4) 110(2) . . . no
C(7) C(8) H(5) 111(2) . . . no
H(4) C(8) H(5) 105(3) . . . no
C(2) C(9) H(6) 114(2) . . . no
C(2) C(9) H(7) 106(2) . . . no
C(2) C(9) H(8) 108(3) . . . no
H(6) C(9) H(7) 107(3) . . . no
H(6) C(9) H(8) 114(3) . . . no
H(7) C(9) H(8) 108(3) . . . no
N(1) C(10) C(4) 177.5(4) . . . ?
N(2) C(11) C(4) 178.4(3) . . . ?
N(3) C(12) C(5) 175.6(3) . . . ?
N(4) C(13) C(5) 177.4(3) . . . ?
C(7) C(14) C(15) 115.0(3) . . . ?
C(7) C(14) C(16) 123.5(3) . . . ?
C(15) C(14) C(16) 121.5(3) . . . ?
C(14) C(15) H(9) 108(2) . . . no
C(14) C(15) H(10) 109(2) . . . no
C(14) C(15) H(11) 110(2) . . . no
H(9) C(15) H(10) 107(3) . . . no
H(9) C(15) H(11) 117(3) . . . no
H(10) C(15) H(11) 105(3) . . . no
C(14) C(16) H(12) 123(2) . . . no
C(14) C(16) H(13) 120(2) . . . no
H(12) C(16) H(13) 116(3) . . . no
Si C(17) H(14) 107(3) . . . no
Si C(17) H(15) 119(2) . . . no
Si C(17) H(16) 113(2) . . . no
H(14) C(17) H(15) 111(4) . . . no
H(14) C(17) H(16) 100(3) . . . no
H(15) C(17) H(16) 105(3) . . . no
Si C(18) H(17) 107(2) . . . no
Si C(18) H(18) 113(2) . . . no
Si C(18) H(19) 110(2) . . . no
H(17) C(18) H(18) 110(3) . . . no
H(17) C(18) H(19) 105(3) . . . no
H(18) C(18) H(19) 111(3) . . . no
Si C(19) C(20) 109.9(3) . . . ?
Si C(19) C(21) 110.9(3) . . . ?
Si C(19) C(22) 108.9(3) . . . ?
C(20) C(19) C(21) 108.2(4) . . . ?
C(20) C(19) C(22) 108.8(4) . . . ?
C(21) C(19) C(22) 110.1(3) . . . ?
C(19) C(20) H(20) 112(2) . . . no
C(19) C(20) H(21) 106(3) . . . no
C(19) C(20) H(22) 108(3) . . . no
H(20) C(20) H(21) 112(3) . . . no
H(20) C(20) H(22) 114(4) . . . no
H(21) C(20) H(22) 104(4) . . . no
C(19) C(21) H(23) 113(2) . . . no
C(19) C(21) H(24) 119(3) . . . no
C(19) C(21) H(25) 109(3) . . . no
H(23) C(21) H(24) 106(4) . . . no
H(23) C(21) H(25) 98(3) . . . no
H(24) C(21) H(25) 108(4) . . . no
C(19) C(22) H(26) 108(3) . . . no
C(19) C(22) H(27) 108(2) . . . no
C(19) C(22) H(28) 114(3) . . . no
H(26) C(22) H(27) 103(3) . . . no
H(26) C(22) H(28) 115(4) . . . no
H(27) C(22) H(28) 108(4) . . . no

loop_
_geom_bond_atom_site_label_1
_geom_bond_atom_site_label_2
_geom_bond_distance
_geom_bond_site_symmetry_1
_geom_bond_site_symmetry_2
_geom_bond_publ_flag
Si O 1.672(2) . . ?
Si C(17) 1.840(4) . . ?
Si C(18) 1.858(4) . . ?
Si C(19) 1.878(4) . . ?
O C(1) 1.356(3) . . ?
N(1) C(10) 1.133(4) . . ?
N(2) C(11) 1.132(4) . . ?
N(3) C(12) 1.132(3) . . ?
N(4) C(13) 1.137(4) . . ?
C(1) C(2) 1.324(4) . . ?
C(1) C(6) 1.500(4) . . ?
C(2) C(3) 1.519(4) . . ?
C(2) C(9) 1.499(4) . . ?
C(3) C(4) 1.569(4) . . ?
C(3) C(8) 1.538(4) . . ?
C(3) H(1) 1.01(3) . . no
C(4) C(5) 1.608(4) . . ?
C(4) C(10) 1.481(4) . . ?
C(4) C(11) 1.488(4) . . ?
C(5) C(6) 1.573(4) . . ?
C(5) C(12) 1.496(4) . . ?
C(5) C(13) 1.481(4) . . ?
C(6) C(7) 1.557(4) . . ?
C(6) H(2) 0.92(3) . . no
C(7) C(8) 1.532(4) . . ?
C(7) C(14) 1.521(4) . . ?
C(7) H(3) 0.94(3) . . no
C(8) H(4) 0.99(3) . . no
C(8) H(5) 0.94(3) . . no
C(9) H(6) 0.92(3) . . no
C(9) H(7) 0.98(3) . . no
C(9) H(8) 0.89(4) . . no
C(14) C(15) 1.493(5) . . ?
C(14) C(16) 1.323(5) . . ?
C(15) H(9) 0.96(4) . . no
C(15) H(10) 0.95(3) . . no
C(15) H(11) 0.99(3) . . no
C(16) H(12) 0.96(3) . . no
C(16) H(13) 0.98(4) . . no
C(17) H(14) 0.84(4) . . no
C(17) H(15) 0.91(4) . . no
C(17) H(16) 1.01(4) . . no
C(18) H(17) 0.97(4) . . no
C(18) H(18) 0.97(4) . . no
C(18) H(19) 0.93(3) . . no
C(19) C(20) 1.523(5) . . ?
C(19) C(21) 1.512(5) . . ?
C(19) C(22) 1.545(5) . . ?
C(20) H(20) 1.05(5) . . no
C(20) H(21) 1.04(4) . . no
C(20) H(22) 1.01(4) . . no
C(21) H(23) 1.04(4) . . no
C(21) H(24) 0.92(4) . . no
C(21) H(25) 0.99(4) . . no
C(22) H(26) 0.90(4) . . no
C(22) H(27) 1.14(4) . . no
C(22) H(28) 0.87(4) . . no

loop_
_geom_contact_atom_site_label_1
_geom_contact_atom_site_label_2
_geom_contact_distance
_geom_contact_site_symmetry_1
_geom_contact_site_symmetry_2
_geom_contact_publ_flag
N(2) N(4) 3.188(4) . 3_545 no
N(3) C(16) 3.324(5) . 4 no
N(4) C(3) 3.535(4) . 1_455 no

loop_
_geom_torsion_atom_site_label_1
_geom_torsion_atom_site_label_2
_geom_torsion_atom_site_label_3
_geom_torsion_atom_site_label_4
_geom_torsion_site_symmetry_1
_geom_torsion_site_symmetry_2
_geom_torsion_site_symmetry_3
_geom_torsion_site_symmetry_4
_geom_torsion
_geom_torsion_publ_flag
Si O C(1) C(2) . . . . -53.4(4) no
Si O C(1) C(6) . . . . 132.8(2) no
O Si C(19) C(20) . . . . -52.6(3) no
O Si C(19) C(21) . . . . 67.0(3) no
O Si C(19) C(22) . . . . -171.8(3) no
O C(1) C(2) C(3) . . . . -177.8(3) no
O C(1) C(2) C(9) . . . . -0.8(5) no
O C(1) C(6) C(5) . . . . 114.9(3) no
O C(1) C(6) C(7) . . . . -126.7(2) no
N(1) C(10) C(4) C(3) . . . . 11(8) no
N(1) C(10) C(4) C(5) . . . . 130(8) no
N(1) C(10) C(4) C(11) . . . . -108(8) no
N(2) C(11) C(4) C(3) . . . . 34(15) no
N(2) C(11) C(4) C(5) . . . . -85(15) no
N(2) C(11) C(4) C(10) . . . . 153(15) no
N(3) C(12) C(5) C(4) . . . . -179(4) no
N(3) C(12) C(5) C(6) . . . . -61(4) no
N(3) C(12) C(5) C(13) . . . . 58(4) no
N(4) C(13) C(5) C(4) . . . . 178(7) no
N(4) C(13) C(5) C(6) . . . . 58(7) no
N(4) C(13) C(5) C(12) . . . . -59(7) no
C(1) O Si C(17) . . . . -12.5(3) no
C(1) O Si C(18) . . . . 109.4(3) no
C(1) O Si C(19) . . . . -132.9(3) no
C(1) C(2) C(3) C(4) . . . . 64.0(3) no
C(1) C(2) C(3) C(8) . . . . -54.3(3) no
C(1) C(6) C(5) C(4) . . . . 60.3(3) no
C(1) C(6) C(5) C(12) . . . . -60.1(3) no
C(1) C(6) C(5) C(13) . . . . -176.0(2) no
C(1) C(6) C(7) C(8) . . . . -49.0(3) no
C(1) C(6) C(7) C(14) . . . . 78.8(3) no
C(2) C(1) C(6) C(5) . . . . -59.7(3) no
C(2) C(1) C(6) C(7) . . . . 58.6(3) no
C(2) C(3) C(4) C(5) . . . . -55.1(3) no
C(2) C(3) C(4) C(10) . . . . 66.1(3) no
C(2) C(3) C(4) C(11) . . . . -175.9(3) no
C(2) C(3) C(8) C(7) . . . . 58.7(3) no
C(3) C(2) C(1) C(6) . . . . -3.9(4) no
C(3) C(4) C(5) C(6) . . . . -4.4(3) no
C(3) C(4) C(5) C(12) . . . . 113.2(3) no
C(3) C(4) C(5) C(13) . . . . -127.4(2) no
C(3) C(8) C(7) C(6) . . . . -6.9(3) no
C(3) C(8) C(7) C(14) . . . . -129.4(3) no
C(4) C(3) C(2) C(9) . . . . -113.2(3) no
C(4) C(3) C(8) C(7) . . . . -58.2(3) no
C(4) C(5) C(6) C(7) . . . . -60.3(3) no
C(5) C(4) C(3) C(8) . . . . 63.7(3) no
C(5) C(6) C(7) C(8) . . . . 67.9(3) no
C(5) C(6) C(7) C(14) . . . . -164.4(2) no
C(6) C(1) C(2) C(9) . . . . 173.1(3) no
C(6) C(5) C(4) C(10) . . . . -124.1(2) no
C(6) C(5) C(4) C(11) . . . . 116.1(2) no
C(6) C(7) C(14) C(15) . . . . 83.4(4) no
C(6) C(7) C(14) C(16) . . . . -96.1(4) no
C(7) C(6) C(5) C(12) . . . . 179.3(2) no
C(7) C(6) C(5) C(13) . . . . 63.4(3) no
C(8) C(3) C(2) C(9) . . . . 128.5(3) no
C(8) C(3) C(4) C(10) . . . . -175.0(2) no
C(8) C(3) C(4) C(11) . . . . -57.0(3) no
C(8) C(7) C(14) C(15) . . . . -154.9(3) no
C(8) C(7) C(14) C(16) . . . . 25.6(4) no
C(10) C(4) C(5) C(12) . . . . -6.5(3) no
C(10) C(4) C(5) C(13) . . . . 112.9(3) no
C(11) C(4) C(5) C(12) . . . . -126.3(2) no
C(11) C(4) C(5) C(13) . . . . -6.9(3) no
C(17) Si C(19) C(20) . . . . -172.3(3) no
C(17) Si C(19) C(21) . . . . -52.7(4) no
C(17) Si C(19) C(22) . . . . 68.5(3) no
C(18) Si C(19) C(20) . . . . 63.6(3) no
C(18) Si C(19) C(21) . . . . -176.8(3) no
C(18) Si C(19) C(22) . . . . -55.6(3) no

loop_
_cod_related_entry_id
_cod_related_entry_database
_cod_related_entry_code
1 ChemSpider 9778307
